data_1537340
loop_
_publ_author_name
'Goldsztaub, M.S.'

_publ_section_title
;
 Arrangement des atomes dans la laurionite, Pb OH Cl
;
_journal_name_full
;
Comptes Rendus Hebdomadaires des Seances de l'Academie des Sciences (1884 - 
1965)
;
_journal_page_first 1234
_journal_page_last 1235
_journal_volume 208
_journal_year 1939
_chemical_formula_sum 'Cl H O Pb'
_chemical_name_systematic 'Pb (O H) Cl'
_space_group_IT_number 62
_symmetry_space_group_name_Hall '-P 2c 2n'
_symmetry_space_group_name_H-M 'P n a m'
_cell_angle_alpha 90
_cell_angle_beta 90
_cell_angle_gamma 90
_cell_formula_units_Z 4
_cell_length_a 7.1
_cell_length_b 9.7
_cell_length_c 4.05
_cell_volume 278.923
_citation_journal_id_ASTM COREAF
_cod_data_source_file Goldsztaub_COREAF_1939_1677.cif
_cod_data_source_block H1Cl1O1Pb1
_cod_original_cell_volume 278.9235
_cod_original_sg_symbol_Hall '-P 2ac 2n (-x,z,y)'
_cod_original_formula_sum 'H1 Cl1 O1 Pb1'
_cod_database_code 1537340

loop_
_symmetry_equiv_pos_as_xyz
x,y,z
-x+1/2,y+1/2,-z
x+1/2,-y+1/2,-z+1/2
-x,-y,z+1/2
-x,-y,-z
x-1/2,-y-1/2,z
-x-1/2,y-1/2,z-1/2
x,y,-z-1/2

loop_
_atom_site_label
_atom_site_type_symbol
_atom_site_fract_x
_atom_site_fract_y
_atom_site_fract_z
_atom_site_occupancy
_atom_site_U_iso_or_equiv
O1 O-2 -0.16 0.088 0.25 1 0.0
Pb1 Pb+2 0.21 0.088 0.25 1 0.0
Cl1 Cl-1 0.465 -0.174 0.25 1 0.0
